data_7232680
loop_
_publ_author_name
'Yan, Bingjia'
'Horton, Peter N.'
'Russell, Andrea E.'
'Wedge, Christopher J.'
'Weston, Simon C.'
'Grossel, Martin C.'

_publ_section_title
;
 Crown ether alkali metal TCNQ complexes revisited -- the impact of
 smaller cation complexes on their solid-state architecture and properties
;
_journal_issue 21
_journal_name_full CrystEngComm
_journal_page_first 3273
_journal_paper_doi 10.1039/C9CE00234K
_journal_volume 21
_journal_year 2019
_chemical_formula_moiety 'C10 H22 Na O6, 2(C12 H4 N4)'
_chemical_formula_sum 'C34 H30 N8 Na O6'
_chemical_formula_weight 669.65
_space_group_crystal_system triclinic
_space_group_IT_number 2
_space_group_name_Hall '-P 1'
_space_group_name_H-M_alt 'P -1'
_symmetry_space_group_name_Hall '-P 1'
_symmetry_space_group_name_H-M 'P -1'
_atom_sites_solution_hydrogens mixed
_atom_sites_solution_primary dual
_audit_creation_date 2018-09-05
_audit_creation_method
;
Olex2 1.2
(compiled 2018.05.29 svn.r3508 for OlexSys, GUI svn.r5506)
;
_audit_update_record
;
2018-09-06 deposited with the CCDC.    2019-04-30 downloaded from the CCDC.
;
_cell_angle_alpha 102.611(4)
_cell_angle_beta 92.029(4)
_cell_angle_gamma 99.896(4)
_cell_formula_units_Z 2
_cell_length_a 8.3408(4)
_cell_length_b 12.4515(6)
_cell_length_c 16.7083(9)
_cell_measurement_reflns_used 5391
_cell_measurement_temperature 100(2)
_cell_measurement_theta_max 27.8150
_cell_measurement_theta_min 2.3150
_cell_volume 1663.38(15)
_computing_cell_refinement 'CrysAlisPro 1.171.39.46 (Rigaku OD, 2018)'
_computing_data_collection 'CrystalClear-SM Expert 3.1 b27 (Rigaku, 2013)'
_computing_data_reduction 'CrysAlisPro 1.171.39.46 (Rigaku OD, 2018)'
_computing_molecular_graphics 'Olex2 (Dolomanov et al., 2009)'
_computing_publication_material 'Olex2 (Dolomanov et al., 2009)'
_computing_structure_refinement 'ShelXL (Sheldrick, 2015)'
_computing_structure_solution 'ShelXT (Sheldrick, 2015)'
_diffrn_ambient_temperature 100(2)
_diffrn_detector 'CCD area detector'
_diffrn_detector_area_resol_mean 28.5714
_diffrn_detector_type 'Rigaku HG Saturn724+ (2x2 bin mode)'
_diffrn_measured_fraction_theta_full 0.999
_diffrn_measured_fraction_theta_max 0.993
_diffrn_measurement_details
;
List of Runs (angles in degrees, time in seconds):

  # Type    Start    End  Width  t~exp~   \w     \q     \k     \f   Frames
#--------------------------------------------------------------------------
  1  \w    -31.00  73.00   1.00   35.00    --  -17.00  72.00 150.00  104
  2  \w    -69.00  22.00   1.00   35.00    --  -17.00 -72.00  30.00   91
  3  \w    -69.00  22.00   1.00   35.00    --  -17.00 -72.00-150.00   91
  4  \w    -58.00  26.00   1.00   35.00    --  -17.00   0.00   0.00   84
  5  \w    -21.00  -1.00   1.00   35.00    --  -17.00  54.00 -30.00   20
  6  \w    -31.00  73.00   1.00   35.00    --  -17.00  72.00  90.00  104
  7  \w    -69.00   0.00   1.00   35.00    --  -17.00 -72.00 -30.00   69
;
_diffrn_measurement_device 'four-circle \k goniometer'
_diffrn_measurement_device_type
'Rigaku FRE+ equipped with VHF Varimax confocal mirrors and an AFC12 goniometer and HG Saturn 724+ detector'
_diffrn_measurement_method 'profile data from \w-scans'
_diffrn_measurement_specimen_support 'MiTeGen MicroLoop'
_diffrn_orient_matrix_type 'CrysAlisPro convention (1999,Acta A55,543-557)'
_diffrn_orient_matrix_UB_11 -0.0450675000
_diffrn_orient_matrix_UB_12 0.0083918000
_diffrn_orient_matrix_UB_13 -0.0342001000
_diffrn_orient_matrix_UB_21 0.0525593000
_diffrn_orient_matrix_UB_22 -0.0266269000
_diffrn_orient_matrix_UB_23 -0.0269117000
_diffrn_orient_matrix_UB_31 -0.0519762000
_diffrn_orient_matrix_UB_32 -0.0524179000
_diffrn_orient_matrix_UB_33 -0.0030722000
_diffrn_radiation_collimation 0.2
_diffrn_radiation_monochromator 'Confocal mirrors, VHF Varimax'
_diffrn_radiation_probe x-ray
_diffrn_radiation_type MoK\a
_diffrn_radiation_wavelength 0.71075
_diffrn_reflns_av_unetI/netI 0.0365
_diffrn_reflns_Laue_measured_fraction_full 0.999
_diffrn_reflns_Laue_measured_fraction_max 0.993
_diffrn_reflns_limit_h_max 10
_diffrn_reflns_limit_h_min -10
_diffrn_reflns_limit_k_max 16
_diffrn_reflns_limit_k_min -16
_diffrn_reflns_limit_l_max 21
_diffrn_reflns_limit_l_min -21
_diffrn_reflns_number 11862
_diffrn_reflns_point_group_measured_fraction_full 0.999
_diffrn_reflns_point_group_measured_fraction_max 0.993
_diffrn_reflns_theta_full 25.242
_diffrn_reflns_theta_max 27.486
_diffrn_reflns_theta_min 1.872
_diffrn_source 'Rotating Anode'
_diffrn_source_current 55.0
_diffrn_source_power 2.475
_diffrn_source_target Mo
_diffrn_source_type 'Rigaku FRE+'
_diffrn_source_voltage 45.0
_exptl_absorpt_coefficient_mu 0.106
_exptl_absorpt_correction_T_max 1.00000
_exptl_absorpt_correction_T_min 0.72386
_exptl_absorpt_correction_type multi-scan
_exptl_absorpt_process_details
'CrysAlisPro 1.171.39.46 (Rigaku Oxford Diffraction, 2018) Empirical absorption correction using spherical harmonics, implemented in SCALE3 ABSPACK scaling algorithm.'
_exptl_crystal_colour blue
_exptl_crystal_colour_primary blue
_exptl_crystal_density_diffrn 1.337
_exptl_crystal_description plate
_exptl_crystal_F_000 698
_exptl_crystal_size_max 0.16
_exptl_crystal_size_mid 0.08
_exptl_crystal_size_min 0.02
_refine_diff_density_max 0.596
_refine_diff_density_min -0.490
_refine_diff_density_rms 0.078
_refine_ls_extinction_method none
_refine_ls_goodness_of_fit_ref 1.224
_refine_ls_hydrogen_treatment mixed
_refine_ls_matrix_type full
_refine_ls_number_parameters 605
_refine_ls_number_reflns 11862
_refine_ls_number_restraints 1430
_refine_ls_restrained_S_all 1.169
_refine_ls_R_factor_all 0.1466
_refine_ls_R_factor_gt 0.1083
_refine_ls_shift/su_max 0.000
_refine_ls_shift/su_mean 0.000
_refine_ls_structure_factor_coef Fsqd
_refine_ls_weighting_details 'w=1/[\s^2^(Fo^2^)+(0.0241P)^2^+3.5166P] where P=(Fo^2^+2Fc^2^)/3'
_refine_ls_weighting_scheme calc
_refine_ls_wR_factor_gt 0.1871
_refine_ls_wR_factor_ref 0.2025
_reflns_Friedel_coverage 0.000
_reflns_number_gt 8612
_reflns_number_total 11862
_reflns_threshold_expression 'I > 2\s(I)'
_cod_data_source_file c9ce00234k2.cif
_cod_data_source_block 4_5NaT2
_cod_depositor_comments 'Adding full bibliography for 7232678--7232682.cif.'
_cod_database_code 7232680
_shelx_shelxl_version_number 2018/3
_chemical_oxdiff_formula 'C34 H30 N8 Na O6'
_shelx_space_group_comment
;
The symmetry employed for this shelxl refinement is uniquely defined
by the following loop, which should always be used as a source of
symmetry information in preference to the above space-group names.
They are only intended as comments.
;
_shelx_estimated_absorpt_t_max 0.998
_shelx_estimated_absorpt_t_min 0.983
_olex2_refinement_description
;
1. Twinned data refinement
 Scales: 0.8002
 0.1998
2. Fixed Uiso
 At 1.2 times of:
  All C(H) groups, All C(H,H) groups, All C(H,H,H,H) groups
 At 1.5 times of:
  All O(H,H) groups
3. Restrained distances
 C607-O604 \\sim C607-O704
 with sigma of 0.03
 O604-Na1 \\sim O704-Na1
 with sigma of 0.03
 C605-O604 \\sim C605-O704
 with sigma of 0.06
 C605-C606 \\sim C605-C706
 with sigma of 0.03
 C606-O604 \\sim C706-O704
 with sigma of 0.03
 C606-C607 \\sim C706-C607
 with sigma of 0.06
 C706-C605 \\sim C606-C605
 with sigma of 0.03
4. Uiso/Uaniso restraints and constraints
All non-hydrogen atoms have similar U: within 2A with sigma of 0.04 and sigma
for terminal atoms of 0.08
5. Rigid body (RIGU) restrains
 All non-hydrogen atoms
 with sigma for 1-2 distances of 0.004 and sigma for 1-3 distances of 0.004
6. Same fragment restrains
{C301, C302, C303, C304, C305, C306, C307, C308, C309, C310, O301, O302, O303,
O304, O305} sigma for 1-2: 0.01, 1-3: 0.04
as
{C601, C602, C603, C604, C605, C606, C607, C608, C609, C610, O601, O602, O603,
O604, O605}
7. Others
 1*[Sof(C301)+Sof(H30A)+Sof(H30B)+Sof(C302)+Sof(H30C)+Sof(H30D)+Sof(C303)+
 Sof(H30E)+Sof(H30F)+Sof(C304)+Sof(H30G)+Sof(H30H)+Sof(C305)+Sof(H30I)+
 Sof(H30J)+Sof(C306)+Sof(H30K)+Sof(H30L)+Sof(C307)+Sof(H30M)+Sof(H30N)+
 Sof(C308)+Sof(H30O)+Sof(H30P)+Sof(C309)+Sof(H30Q)+Sof(H30R)+Sof(C310)+
 Sof(H31A)+Sof(H31B)+Sof(O301)+Sof(O302)+Sof(O303)+Sof(O304)+Sof(O305)+
 Sof(C601)+Sof(H60A)+Sof(H60B)+Sof(C602)+Sof(H60C)+Sof(H60D)+Sof(C603)+
 Sof(H60E)+Sof(H60F)+Sof(C604)+Sof(H60G)+Sof(H60H)+Sof(C605)+Sof(C607)+
 Sof(C608)+Sof(H60S)+Sof(H60T)+Sof(C609)+Sof(H60U)+Sof(H60V)+Sof(C610)+
 Sof(H61A)+Sof(H61B)+Sof(O601)+Sof(O602)+Sof(O603)+Sof(O605)]+1*[Sof(H60I)+
 Sof(H60J)+Sof(C606)+Sof(H60M)+Sof(H60N)+Sof(H60O)+Sof(H60P)+Sof(O604)]+1*
 [Sof(H60K)+Sof(H60L)+Sof(H60Q)+Sof(H60R)+Sof(O704)+Sof(C706)+Sof(H70A)+
 Sof(H70B)]=1 with esd of 0.00001
 Sof(C601)=Sof(H60A)=Sof(H60B)=Sof(C602)=Sof(H60C)=Sof(H60D)=Sof(C603)=
 Sof(H60E)=Sof(H60F)=Sof(C604)=Sof(H60G)=Sof(H60H)=Sof(C605)=Sof(C607)=
 Sof(C608)=Sof(H60S)=Sof(H60T)=Sof(C609)=Sof(H60U)=Sof(H60V)=Sof(C610)=
 Sof(H61A)=Sof(H61B)=Sof(O601)=Sof(O602)=Sof(O603)=Sof(O605)=1-FVAR(1)
 Sof(C301)=Sof(H30A)=Sof(H30B)=Sof(C302)=Sof(H30C)=Sof(H30D)=Sof(C303)=
 Sof(H30E)=Sof(H30F)=Sof(C304)=Sof(H30G)=Sof(H30H)=Sof(C305)=Sof(H30I)=
 Sof(H30J)=Sof(C306)=Sof(H30K)=Sof(H30L)=Sof(C307)=Sof(H30M)=Sof(H30N)=
 Sof(C308)=Sof(H30O)=Sof(H30P)=Sof(C309)=Sof(H30Q)=Sof(H30R)=Sof(C310)=
 Sof(H31A)=Sof(H31B)=Sof(O301)=Sof(O302)=Sof(O303)=Sof(O304)=Sof(O305)=FVAR(1)
 Sof(H60I)=Sof(H60J)=Sof(C606)=Sof(H60M)=Sof(H60N)=Sof(H60O)=Sof(H60P)=
 Sof(O604)=FVAR(2)
 Sof(H60K)=Sof(H60L)=Sof(H60Q)=Sof(H60R)=Sof(O704)=Sof(C706)=Sof(H70A)=
 Sof(H70B)=FVAR(3)
8.a Secondary CH2 refined with riding coordinates:
 C301(H30A,H30B), C302(H30C,H30D), C303(H30E,H30F), C304(H30G,H30H), C305(H30I,
 H30J), C306(H30K,H30L), C307(H30M,H30N), C308(H30O,H30P), C309(H30Q,H30R),
 C310(H31A,H31B), C601(H60A,H60B), C602(H60C,H60D), C603(H60E,H60F), C604(H60G,
 H60H), C605(H60I,H60J), C605(H60K,H60L), C606(H60M,H60N), C607(H60O,H60P),
 C607(H60Q,H60R), C608(H60S,H60T), C609(H60U,H60V), C610(H61A,H61B), C706(H70A,
 H70B)
8.b Aromatic/amide H refined with riding coordinates:
 C102(H102), C103(H103), C105(H105), C106(H106), C202(H202), C203(H203),
 C205(H205), C206(H206)
;
_olex2_diffrn_ambient_temperature_device 'Oxford Cryosystems'
_olex2_submission_special_instructions 'No special instructions were received'
_oxdiff_exptl_absorpt_empirical_details
;
Empirical correction (ABSPACK) includes:
- Absorption correction using spherical harmonics
- Frame scaling
;
_oxdiff_exptl_absorpt_empirical_full_max 2.594
_oxdiff_exptl_absorpt_empirical_full_min 0.582
_oxdiff_twin_integration_method simultaneous
_oxdiff_twin_items 2
_twin_special_details
;
Component 2 rotated by -179.9782\% 
 around [0.00 0.00 1.00] (reciprocal) or [0.14 0.29 0.94] (direct)
;

loop_
_space_group_symop_operation_xyz
'x, y, z'
'-x, -y, -z'

loop_
_atom_site_label
_atom_site_type_symbol
_atom_site_fract_x
_atom_site_fract_y
_atom_site_fract_z
_atom_site_U_iso_or_equiv
_atom_site_adp_type
_atom_site_occupancy
_atom_site_site_symmetry_order
_atom_site_calc_flag
_atom_site_refinement_flags_posn
_atom_site_refinement_flags_adp
_atom_site_refinement_flags_occupancy
_atom_site_disorder_assembly
_atom_site_disorder_group
C301 C 0.2764(11) 0.6652(6) -0.1809(5) 0.0308(16) Uani 0.741(3) 1 d D U P A 1
H30A H 0.262856 0.615785 -0.236782 0.037 Uiso 0.741(3) 1 calc R . P A 1
H30B H 0.389003 0.670461 -0.157628 0.037 Uiso 0.741(3) 1 calc R . P A 1
C302 C 0.2458(11) 0.7797(6) -0.1849(4) 0.0310(18) Uani 0.741(3) 1 d D U P A 1
H30C H 0.317090 0.810663 -0.223668 0.037 Uiso 0.741(3) 1 calc R . P A 1
H30D H 0.130711 0.775309 -0.204019 0.037 Uiso 0.741(3) 1 calc R . P A 1
C303 C 0.2197(16) 0.9515(7) -0.0942(5) 0.047(2) Uani 0.741(3) 1 d D U P A 1
H30E H 0.099300 0.935522 -0.103748 0.056 Uiso 0.741(3) 1 calc R . P A 1
H30F H 0.265589 0.994282 -0.134255 0.056 Uiso 0.741(3) 1 calc R . P A 1
C304 C 0.2704(12) 1.0179(6) -0.0076(5) 0.050(2) Uani 0.741(3) 1 d D U P A 1
H30G H 0.390834 1.033964 0.001838 0.060 Uiso 0.741(3) 1 calc R . P A 1
H30H H 0.231035 1.089952 0.001847 0.060 Uiso 0.741(3) 1 calc R . P A 1
C305 C 0.2739(13) 0.9888(7) 0.1283(6) 0.031(2) Uani 0.741(3) 1 d D U P A 1
H30I H 0.238760 1.058620 0.156401 0.037 Uiso 0.741(3) 1 calc R . P A 1
H30J H 0.394175 1.004004 0.127454 0.037 Uiso 0.741(3) 1 calc R . P A 1
C306 C 0.2218(10) 0.8976(6) 0.1730(5) 0.0349(16) Uani 0.741(3) 1 d D U P A 1
H30K H 0.262012 0.922156 0.231778 0.042 Uiso 0.741(3) 1 calc R . P A 1
H30L H 0.101404 0.876075 0.169105 0.042 Uiso 0.741(3) 1 calc R . P A 1
C307 C 0.2572(14) 0.7087(8) 0.1639(5) 0.046(2) Uani 0.741(3) 1 d D U P A 1
H30M H 0.137860 0.687986 0.166801 0.055 Uiso 0.741(3) 1 calc R . P A 1
H30N H 0.310883 0.722143 0.219943 0.055 Uiso 0.741(3) 1 calc R . P A 1
C308 C 0.3201(15) 0.6162(8) 0.1059(6) 0.042(2) Uani 0.741(3) 1 d D U P A 1
H30O H 0.438030 0.638983 0.100221 0.050 Uiso 0.741(3) 1 calc R . P A 1
H30P H 0.303654 0.547100 0.127087 0.050 Uiso 0.741(3) 1 calc R . P A 1
C309 C 0.2975(12) 0.5333(7) -0.0374(5) 0.038(2) Uani 0.741(3) 1 d D U P A 1
H30Q H 0.307601 0.459818 -0.026096 0.045 Uiso 0.741(3) 1 calc R . P A 1
H30R H 0.407420 0.572581 -0.045228 0.045 Uiso 0.741(3) 1 calc R . P A 1
C310 C 0.1854(10) 0.5169(7) -0.1135(5) 0.0317(19) Uani 0.741(3) 1 d D U P A 1
H31A H 0.232341 0.474160 -0.161161 0.038 Uiso 0.741(3) 1 calc R . P A 1
H31B H 0.078572 0.472513 -0.106453 0.038 Uiso 0.741(3) 1 calc R . P A 1
O301 O 0.1612(5) 0.6213(3) -0.1299(2) 0.0275(9) Uani 0.741(3) 1 d D U P A 1
O302 O 0.2809(6) 0.8495(4) -0.1038(3) 0.0311(10) Uani 0.741(3) 1 d D U P A 1
O303 O 0.2000(7) 0.9523(4) 0.0470(3) 0.0345(12) Uani 0.741(3) 1 d D U P A 1
O304 O 0.2945(6) 0.8058(4) 0.1321(3) 0.0356(11) Uani 0.741(3) 1 d D U P A 1
O305 O 0.2302(6) 0.5977(4) 0.0292(3) 0.0350(11) Uani 0.741(3) 1 d D U P A 1
C601 C 0.242(3) 0.5346(19) -0.1235(11) 0.038(6) Uani 0.259(3) 1 d D U P A 2
H60A H 0.121822 0.512220 -0.124414 0.046 Uiso 0.259(3) 1 calc R . P A 2
H60B H 0.287688 0.467589 -0.147800 0.046 Uiso 0.259(3) 1 calc R . P A 2
C602 C 0.284(4) 0.6234(16) -0.1715(15) 0.042(5) Uani 0.259(3) 1 d D U P A 2
H60C H 0.404087 0.647453 -0.168724 0.051 Uiso 0.259(3) 1 calc R . P A 2
H60D H 0.243907 0.593294 -0.229916 0.051 Uiso 0.259(3) 1 calc R . P A 2
C603 C 0.273(4) 0.8155(14) -0.1645(15) 0.044(6) Uani 0.259(3) 1 d D U P A 2
H60E H 0.231374 0.808054 -0.222112 0.053 Uiso 0.259(3) 1 calc R . P A 2
H60F H 0.393431 0.827970 -0.161763 0.053 Uiso 0.259(3) 1 calc R . P A 2
C604 C 0.216(4) 0.912(2) -0.1087(11) 0.046(6) Uani 0.259(3) 1 d D U P A 2
H60G H 0.250739 0.981801 -0.127353 0.056 Uiso 0.259(3) 1 calc R . P A 2
H60H H 0.095689 0.897131 -0.108666 0.056 Uiso 0.259(3) 1 calc R . P A 2
C605 C 0.235(3) 0.9986(19) 0.0344(11) 0.041(5) Uani 0.259(3) 1 d D U P A 2
H60I H 0.115606 0.978301 0.035333 0.049 Uiso 0.172(3) 1 calc R . P B 3
H60J H 0.260706 1.074047 0.022639 0.049 Uiso 0.172(3) 1 calc R . P B 3
H60K H 0.116473 0.989445 0.021449 0.049 Uiso 0.087(3) 1 calc R . P C 4
H60L H 0.283777 1.073189 0.025662 0.049 Uiso 0.087(3) 1 calc R . P C 4
C606 C 0.315(6) 1.0018(19) 0.1171(17) 0.048(7) Uani 0.172(3) 1 d D U P A 3
H60M H 0.428050 1.044568 0.122801 0.058 Uiso 0.172(3) 1 calc R . P B 3
H60N H 0.253979 1.040029 0.160960 0.058 Uiso 0.172(3) 1 calc R . P B 3
C607 C 0.225(3) 0.8550(18) 0.1887(14) 0.049(5) Uani 0.259(3) 1 d D U P A 2
H60O H 0.106797 0.844103 0.174002 0.059 Uiso 0.172(3) 1 calc R . P B 3
H60P H 0.253074 0.909647 0.242133 0.059 Uiso 0.172(3) 1 calc R . P B 3
H60Q H 0.137313 0.859262 0.226745 0.059 Uiso 0.087(3) 1 calc R . P C 4
H60R H 0.319083 0.912461 0.217072 0.059 Uiso 0.087(3) 1 calc R . P C 4
C608 C 0.278(5) 0.7452(17) 0.1911(13) 0.054(6) Uani 0.259(3) 1 d D U P A 2
H60S H 0.398078 0.756337 0.198698 0.065 Uiso 0.259(3) 1 calc R . P A 2
H60T H 0.231207 0.716533 0.237750 0.065 Uiso 0.259(3) 1 calc R . P A 2
C609 C 0.309(4) 0.578(2) 0.1018(13) 0.043(6) Uani 0.259(3) 1 d D U P A 2
H60U H 0.282100 0.529621 0.141122 0.051 Uiso 0.259(3) 1 calc R . P A 2
H60V H 0.428091 0.607453 0.108722 0.051 Uiso 0.259(3) 1 calc R . P A 2
C610 C 0.260(2) 0.5122(13) 0.0147(10) 0.035(4) Uani 0.259(3) 1 d D U P A 2
H61A H 0.311834 0.445195 0.003314 0.042 Uiso 0.259(3) 1 calc R . P A 2
H61B H 0.140041 0.486773 0.007609 0.042 Uiso 0.259(3) 1 calc R . P A 2
O601 O 0.310(2) 0.5808(11) -0.0416(9) 0.034(3) Uani 0.259(3) 1 d D U P A 2
O602 O 0.2094(15) 0.7167(10) -0.1367(7) 0.034(3) Uani 0.259(3) 1 d D U P A 2
O603 O 0.2890(17) 0.9213(10) -0.0284(7) 0.040(3) Uani 0.259(3) 1 d D U P A 2
O604 O 0.318(3) 0.8904(14) 0.1262(10) 0.048(4) Uani 0.172(3) 1 d D U P A 3
O605 O 0.2210(18) 0.6673(10) 0.1161(8) 0.038(3) Uani 0.259(3) 1 d D U P A 2
Na1 Na 0.1650(3) 0.75489(16) -0.00313(12) 0.0413(5) Uani 1 1 d D U . . .
O401 O -0.1044(6) 0.7266(4) 0.0061(3) 0.0598(12) Uani 1 1 d . U . . .
H40A H -0.156(9) 0.728(6) -0.042(5) 0.090 Uiso 1 1 d R . . . .
H40B H -0.151(9) 0.750(6) 0.050(5) 0.090 Uiso 1 1 d R . . . .
C101 C -0.2748(5) 0.6278(3) -0.3686(3) 0.0206(8) Uani 1 1 d . U . . .
C102 C -0.2539(5) 0.5626(3) -0.4487(3) 0.0191(8) Uani 1 1 d . U . . .
H102 H -0.189789 0.505722 -0.453313 0.023 Uiso 1 1 calc R . . . .
C103 C -0.3236(5) 0.5807(3) -0.5173(3) 0.0184(8) Uani 1 1 d . U . . .
H103 H -0.308148 0.536237 -0.569437 0.022 Uiso 1 1 calc R . . . .
C104 C -0.4208(5) 0.6662(3) -0.5130(2) 0.0189(8) Uani 1 1 d . U . . .
C105 C -0.4400(5) 0.7324(3) -0.4333(3) 0.0212(9) Uani 1 1 d . U . . .
H105 H -0.502599 0.790036 -0.428823 0.025 Uiso 1 1 calc R . . . .
C106 C -0.3704(5) 0.7139(3) -0.3645(3) 0.0207(8) Uani 1 1 d . U . . .
H106 H -0.385123 0.758829 -0.312427 0.025 Uiso 1 1 calc R . . . .
C107 C -0.2080(5) 0.6053(4) -0.2977(3) 0.0251(9) Uani 1 1 d . U . . .
C108 C -0.4935(5) 0.6853(3) -0.5835(3) 0.0206(9) Uani 1 1 d . U . . .
C109 C -0.1188(6) 0.5161(4) -0.3001(3) 0.0257(9) Uani 1 1 d . U . . .
C110 C -0.2357(6) 0.6645(4) -0.2177(3) 0.0278(10) Uani 1 1 d . U . . .
C111 C -0.5905(5) 0.7707(3) -0.5804(3) 0.0207(9) Uani 1 1 d . U . . .
C112 C -0.4778(5) 0.6208(3) -0.6640(3) 0.0219(9) Uani 1 1 d . U . . .
N101 N -0.0499(5) 0.4436(3) -0.3021(2) 0.0358(10) Uani 1 1 d . U . . .
N102 N -0.2596(6) 0.7107(4) -0.1535(3) 0.0421(11) Uani 1 1 d . U . . .
N103 N -0.6662(4) 0.8402(3) -0.5788(2) 0.0284(9) Uani 1 1 d . U . . .
N104 N -0.4676(5) 0.5691(3) -0.7287(2) 0.0318(9) Uani 1 1 d . U . . .
C201 C -0.2250(5) 0.8678(3) 0.3716(3) 0.0209(8) Uani 1 1 d . U . . .
C202 C -0.2415(5) 0.9342(3) 0.4516(3) 0.0195(8) Uani 1 1 d . U . . .
H202 H -0.304458 0.991690 0.456509 0.023 Uiso 1 1 calc R . . . .
C203 C -0.1693(5) 0.9165(3) 0.5198(3) 0.0205(9) Uani 1 1 d . U . . .
H203 H -0.183092 0.961329 0.572033 0.025 Uiso 1 1 calc R . . . .
C204 C -0.0722(5) 0.8311(3) 0.5148(3) 0.0200(8) Uani 1 1 d . U . . .
C205 C -0.0552(5) 0.7649(3) 0.4351(3) 0.0200(8) Uani 1 1 d . U . . .
H205 H 0.007605 0.707263 0.430080 0.024 Uiso 1 1 calc R . . . .
C206 C -0.1270(5) 0.7830(3) 0.3668(3) 0.0224(9) Uani 1 1 d . U . . .
H206 H -0.112282 0.738748 0.314524 0.027 Uiso 1 1 calc R . . . .
C207 C -0.2965(5) 0.8888(3) 0.3015(3) 0.0238(9) Uani 1 1 d . U . . .
C208 C 0.0022(5) 0.8121(3) 0.5855(3) 0.0200(8) Uani 1 1 d . U . . .
C209 C -0.3859(5) 0.9771(4) 0.3052(3) 0.0236(9) Uani 1 1 d . U . . .
C210 C -0.2765(6) 0.8263(4) 0.2209(3) 0.0288(10) Uani 1 1 d . U . . .
C211 C 0.0979(5) 0.7263(3) 0.5827(3) 0.0227(9) Uani 1 1 d . U . . .
C212 C -0.0108(5) 0.8786(4) 0.6654(3) 0.0248(9) Uani 1 1 d . U . . .
N201 N -0.4551(5) 1.0498(3) 0.3080(2) 0.0334(9) Uani 1 1 d . U . . .
N202 N -0.2592(6) 0.7767(4) 0.1565(3) 0.0389(10) Uani 1 1 d . U . . .
N203 N 0.1715(4) 0.6562(3) 0.5819(2) 0.0294(9) Uani 1 1 d . U . . .
N204 N -0.0199(5) 0.9314(3) 0.7296(2) 0.0329(9) Uani 1 1 d . U . . .
O704 O 0.173(5) 0.898(3) 0.1258(18) 0.035(5) Uani 0.087(3) 1 d D U P A 4
C706 C 0.257(15) 1.009(5) 0.125(3) 0.043(9) Uani 0.087(3) 1 d D U P A 4
H70A H 0.372760 1.022223 0.145668 0.052 Uiso 0.087(3) 1 calc R . P C 4
H70B H 0.202240 1.067729 0.156715 0.052 Uiso 0.087(3) 1 calc R . P C 4

loop_
_atom_site_aniso_label
_atom_site_aniso_U_11
_atom_site_aniso_U_22
_atom_site_aniso_U_33
_atom_site_aniso_U_23
_atom_site_aniso_U_13
_atom_site_aniso_U_12
C301 0.039(4) 0.031(4) 0.021(3) 0.001(3) 0.007(3) 0.007(3)
C302 0.040(4) 0.035(4) 0.019(4) 0.004(3) 0.003(3) 0.014(4)
C303 0.084(6) 0.032(5) 0.033(4) 0.012(3) 0.010(4) 0.027(5)
C304 0.085(6) 0.030(4) 0.039(4) 0.005(3) 0.016(4) 0.020(4)
C305 0.028(5) 0.028(4) 0.032(4) -0.006(3) -0.001(3) 0.009(3)
C306 0.039(4) 0.042(4) 0.023(4) -0.003(3) -0.001(3) 0.019(3)
C307 0.069(6) 0.048(5) 0.024(4) 0.010(4) -0.001(5) 0.022(5)
C308 0.061(6) 0.039(5) 0.031(4) 0.009(3) -0.012(4) 0.024(5)
C309 0.046(5) 0.032(5) 0.038(4) 0.012(4) 0.008(3) 0.010(4)
C310 0.043(5) 0.021(3) 0.032(4) 0.001(3) 0.009(3) 0.013(3)
O301 0.032(2) 0.026(2) 0.025(2) 0.0018(17) 0.0059(18) 0.0108(18)
O302 0.041(3) 0.026(2) 0.026(2) 0.0023(19) 0.001(2) 0.012(2)
O303 0.046(3) 0.030(3) 0.026(2) 0.000(2) 0.000(2) 0.012(2)
O304 0.046(3) 0.035(2) 0.027(2) 0.002(2) 0.003(2) 0.017(2)
O305 0.046(3) 0.037(3) 0.025(2) 0.0039(19) -0.002(2) 0.021(2)
C601 0.042(14) 0.036(10) 0.032(8) -0.002(7) 0.004(8) 0.008(9)
C602 0.056(12) 0.037(10) 0.030(9) -0.003(8) 0.006(9) 0.010(9)
C603 0.064(14) 0.041(10) 0.027(10) 0.005(8) 0.006(10) 0.012(10)
C604 0.069(13) 0.037(11) 0.030(8) 0.000(8) -0.002(8) 0.010(12)
C605 0.056(13) 0.027(9) 0.040(8) 0.002(7) 0.006(9) 0.018(9)
C606 0.060(17) 0.037(10) 0.044(10) 0.001(9) 0.000(12) 0.011(11)
C607 0.069(12) 0.043(10) 0.039(9) 0.003(7) 0.000(9) 0.026(10)
C608 0.078(15) 0.046(11) 0.038(10) -0.002(7) -0.004(11) 0.029(11)
C609 0.054(12) 0.035(12) 0.039(8) 0.003(8) 0.018(9) 0.012(10)
C610 0.043(10) 0.029(8) 0.034(8) 0.009(6) 0.018(7) 0.003(7)
O601 0.042(8) 0.030(8) 0.028(6) 0.005(6) 0.005(5) 0.000(7)
O602 0.033(6) 0.040(6) 0.028(6) 0.002(5) 0.000(5) 0.014(5)
O603 0.053(8) 0.033(6) 0.037(6) 0.009(5) 0.005(6) 0.016(6)
O604 0.068(11) 0.035(8) 0.037(8) -0.003(7) 0.002(8) 0.014(8)
O605 0.052(8) 0.033(6) 0.029(7) 0.003(5) 0.009(6) 0.012(6)
Na1 0.0587(13) 0.0363(11) 0.0265(10) 0.0005(8) 0.0108(9) 0.0091(9)
O401 0.061(3) 0.095(3) 0.027(2) 0.010(2) 0.0100(19) 0.030(2)
C101 0.019(2) 0.018(2) 0.023(2) 0.0040(16) 0.0045(17) 0.0007(16)
C102 0.0157(19) 0.0163(19) 0.025(2) 0.0028(16) 0.0002(16) 0.0043(15)
C103 0.0165(19) 0.0138(19) 0.023(2) -0.0002(16) 0.0037(16) 0.0011(15)
C104 0.0131(18) 0.019(2) 0.023(2) 0.0053(16) 0.0035(16) -0.0019(15)
C105 0.020(2) 0.017(2) 0.026(2) 0.0048(17) 0.0068(17) 0.0008(16)
C106 0.018(2) 0.020(2) 0.024(2) 0.0034(17) 0.0060(17) 0.0043(16)
C107 0.029(2) 0.026(2) 0.021(2) 0.0045(18) 0.0035(18) 0.0089(18)
C108 0.020(2) 0.0145(19) 0.025(2) 0.0010(16) 0.0004(17) 0.0020(16)
C109 0.032(2) 0.028(2) 0.017(2) 0.0038(18) 0.0041(18) 0.0063(18)
C110 0.031(2) 0.033(2) 0.025(2) 0.0107(19) 0.0017(19) 0.013(2)
C111 0.017(2) 0.022(2) 0.022(2) 0.0035(17) 0.0008(17) 0.0014(16)
C112 0.019(2) 0.019(2) 0.028(2) 0.0056(17) -0.0032(17) 0.0043(16)
N101 0.050(3) 0.034(2) 0.026(2) 0.0035(18) 0.0000(19) 0.020(2)
N102 0.056(3) 0.046(3) 0.028(2) 0.0057(19) 0.007(2) 0.023(2)
N103 0.0218(19) 0.028(2) 0.034(2) 0.0026(17) -0.0020(16) 0.0056(15)
N104 0.039(2) 0.029(2) 0.026(2) -0.0002(17) -0.0043(18) 0.0107(17)
C201 0.023(2) 0.018(2) 0.024(2) 0.0083(16) 0.0069(17) 0.0044(16)
C202 0.018(2) 0.0117(18) 0.028(2) 0.0050(16) 0.0058(17) -0.0006(15)
C203 0.022(2) 0.016(2) 0.022(2) 0.0019(16) 0.0049(16) 0.0021(16)
C204 0.0167(19) 0.0168(19) 0.025(2) 0.0021(16) 0.0030(17) 0.0034(15)
C205 0.0152(19) 0.019(2) 0.027(2) 0.0054(17) 0.0070(16) 0.0051(16)
C206 0.024(2) 0.020(2) 0.023(2) 0.0022(17) 0.0088(17) 0.0053(17)
C207 0.026(2) 0.023(2) 0.025(2) 0.0094(18) 0.0081(18) 0.0044(17)
C208 0.0126(18) 0.018(2) 0.027(2) 0.0011(17) 0.0019(16) 0.0005(15)
C209 0.030(2) 0.024(2) 0.018(2) 0.0069(17) 0.0044(18) 0.0052(18)
C210 0.037(3) 0.028(2) 0.027(2) 0.0138(19) 0.009(2) 0.013(2)
C211 0.019(2) 0.023(2) 0.024(2) 0.0022(18) 0.0003(17) 0.0012(16)
C212 0.021(2) 0.023(2) 0.030(2) 0.0039(18) -0.0024(18) 0.0068(17)
N201 0.044(2) 0.032(2) 0.028(2) 0.0079(18) 0.0055(18) 0.0156(19)
N202 0.055(3) 0.042(2) 0.027(2) 0.0102(19) 0.013(2) 0.021(2)
N203 0.025(2) 0.026(2) 0.035(2) 0.0029(17) -0.0004(17) 0.0069(16)
N204 0.035(2) 0.031(2) 0.030(2) -0.0007(17) -0.0055(18) 0.0080(17)
O704 0.033(13) 0.040(10) 0.035(9) 0.003(7) 0.006(10) 0.023(9)
C706 0.051(19) 0.038(11) 0.040(10) 0.001(10) 0.007(13) 0.017(14)

loop_
_atom_type_symbol
_atom_type_description
_atom_type_scat_dispersion_real
_atom_type_scat_dispersion_imag
_atom_type_scat_source
C C 0.0033 0.0016 'International Tables Vol C Tables 4.2.6.8 and 6.1.1.4'
H H 0.0000 0.0000 'International Tables Vol C Tables 4.2.6.8 and 6.1.1.4'
N N 0.0061 0.0033 'International Tables Vol C Tables 4.2.6.8 and 6.1.1.4'
Na Na 0.0362 0.0249 'International Tables Vol C Tables 4.2.6.8 and 6.1.1.4'
O O 0.0106 0.0060 'International Tables Vol C Tables 4.2.6.8 and 6.1.1.4'

loop_
_geom_angle_atom_site_label_1
_geom_angle_atom_site_label_2
_geom_angle_atom_site_label_3
_geom_angle
H30A C301 H30B 108.5
C302 C301 H30A 110.2
C302 C301 H30B 110.2
O301 C301 H30A 110.2
O301 C301 H30B 110.2
O301 C301 C302 107.6(6)
C301 C302 H30C 110.2
C301 C302 H30D 110.2
H30C C302 H30D 108.5
O302 C302 C301 107.5(6)
O302 C302 H30C 110.2
O302 C302 H30D 110.2
H30E C303 H30F 108.5
C304 C303 H30E 110.3
C304 C303 H30F 110.3
O302 C303 H30E 110.3
O302 C303 H30F 110.3
O302 C303 C304 107.3(7)
C303 C304 H30G 110.2
C303 C304 H30H 110.2
H30G C304 H30H 108.5
O303 C304 C303 107.6(7)
O303 C304 H30G 110.2
O303 C304 H30H 110.2
H30I C305 H30J 108.4
C306 C305 H30I 110.1
C306 C305 H30J 110.1
O303 C305 H30I 110.1
O303 C305 H30J 110.1
O303 C305 C306 107.9(7)
C305 C306 H30K 110.8
C305 C306 H30L 110.8
H30K C306 H30L 108.9
O304 C306 C305 104.7(7)
O304 C306 H30K 110.8
O304 C306 H30L 110.8
H30M C307 H30N 108.6
C308 C307 H30M 110.4
C308 C307 H30N 110.4
O304 C307 H30M 110.4
O304 C307 H30N 110.4
O304 C307 C308 106.7(8)
C307 C308 H30O 110.4
C307 C308 H30P 110.4
H30O C308 H30P 108.6
O305 C308 C307 106.7(7)
O305 C308 H30O 110.4
O305 C308 H30P 110.4
H30Q C309 H30R 108.4
C310 C309 H30Q 110.1
C310 C309 H30R 110.1
O305 C309 H30Q 110.1
O305 C309 H30R 110.1
O305 C309 C310 108.0(7)
C309 C310 H31A 109.2
C309 C310 H31B 109.2
H31A C310 H31B 107.9
O301 C310 C309 111.9(6)
O301 C310 H31A 109.2
O301 C310 H31B 109.2
C301 O301 C310 114.2(5)
C301 O301 Na1 109.9(4)
C310 O301 Na1 109.5(4)
C302 O302 Na1 111.1(4)
C303 O302 C302 113.1(6)
C303 O302 Na1 107.2(5)
C304 O303 Na1 115.4(4)
C305 O303 C304 113.3(6)
C305 O303 Na1 112.8(4)
C306 O304 Na1 104.1(4)
C307 O304 C306 114.0(6)
C307 O304 Na1 105.3(5)
C308 O305 C309 114.3(7)
C308 O305 Na1 114.9(4)
C309 O305 Na1 111.2(4)
H60A C601 H60B 108.5
C602 C601 H60A 110.3
C602 C601 H60B 110.3
O601 C601 H60A 110.3
O601 C601 H60B 110.3
O601 C601 C602 107.2(17)
C601 C602 H60C 110.0
C601 C602 H60D 110.0
H60C C602 H60D 108.4
O602 C602 C601 108.5(17)
O602 C602 H60C 110.0
O602 C602 H60D 110.0
H60E C603 H60F 108.6
C604 C603 H60E 110.3
C604 C603 H60F 110.3
O602 C603 H60E 110.3
O602 C603 H60F 110.3
O602 C603 C604 107.0(18)
C603 C604 H60G 110.4
C603 C604 H60H 110.4
H60G C604 H60H 108.6
O603 C604 C603 106.8(18)
O603 C604 H60G 110.4
O603 C604 H60H 110.4
H60I C605 H60J 107.9
H60K C605 H60L 106.0
C606 C605 H60I 109.3
C606 C605 H60J 109.3
O603 C605 H60I 109.3
O603 C605 H60J 109.3
O603 C605 H60K 105.3
O603 C605 H60L 105.3
O603 C605 C606 112(2)
O603 C605 C706 128(5)
C706 C605 H60K 105.3
C706 C605 H60L 105.3
C605 C606 H60M 109.6
C605 C606 H60N 109.6
H60M C606 H60N 108.1
O604 C606 C605 110(2)
O604 C606 H60M 109.6
O604 C606 H60N 109.6
H60O C607 H60P 109.2
H60Q C607 H60R 105.5
C608 C607 H60O 111.3
C608 C607 H60P 111.3
C608 C607 H60Q 104.0
C608 C607 H60R 104.0
O604 C607 H60O 111.3
O604 C607 H60P 111.3
O604 C607 C608 102(2)
O704 C607 H60Q 104.0
O704 C607 H60R 104.0
O704 C607 C608 133(2)
C607 C608 H60S 110.0
C607 C608 H60T 110.0
H60S C608 H60T 108.3
O605 C608 C607 108.7(18)
O605 C608 H60S 110.0
O605 C608 H60T 110.0
H60U C609 H60V 108.6
C610 C609 H60U 110.4
C610 C609 H60V 110.4
O605 C609 H60U 110.4
O605 C609 H60V 110.4
O605 C609 C610 106.8(16)
C609 C610 H61A 109.7
C609 C610 H61B 109.7
H61A C610 H61B 108.2
O601 C610 C609 109.8(16)
O601 C610 H61A 109.7
O601 C610 H61B 109.7
C601 O601 C610 114.0(14)
C601 O601 Na1 100.4(14)
C610 O601 Na1 106.2(11)
C602 O602 Na1 120.6(11)
C603 O602 C602 112.9(15)
C603 O602 Na1 112.2(11)
C604 O603 Na1 100.0(15)
C605 O603 C604 115.1(15)
C605 O603 Na1 101.7(13)
C606 O604 Na1 107.3(14)
C607 O604 C606 116(2)
C607 O604 Na1 100.9(14)
C608 O605 C609 111.5(16)
C608 O605 Na1 114.6(12)
C609 O605 Na1 118.0(12)
O301 Na1 O302 71.00(15)
O301 Na1 H40A 84.2(16)
O302 Na1 H40A 102.6(17)
O303 Na1 O301 139.38(18)
O303 Na1 O302 69.70(17)
O303 Na1 H40A 94.5(16)
O304 Na1 O301 140.37(17)
O304 Na1 O302 118.25(18)
O304 Na1 O303 70.42(18)
O304 Na1 H40A 125.7(17)
O305 Na1 O301 73.24(15)
O305 Na1 O302 127.26(18)
O305 Na1 O303 141.97(19)
O305 Na1 O304 71.79(16)
O305 Na1 H40A 111.0(16)
O601 Na1 H40A 118.9(16)
O602 Na1 O601 68.7(4)
O602 Na1 O603 74.7(4)
O602 Na1 O604 134.6(5)
O602 Na1 O605 134.3(4)
O602 Na1 H40A 90.3(17)
O602 Na1 O704 147.7(8)
O603 Na1 O601 118.7(5)
O603 Na1 O604 67.3(5)
O603 Na1 O605 129.1(5)
O603 Na1 H40A 108.4(16)
O603 Na1 O704 73.2(8)
O604 Na1 O601 108.9(6)
O604 Na1 H40A 124.4(17)
O605 Na1 O601 65.5(4)
O605 Na1 O604 64.4(5)
O605 Na1 H40A 111.2(17)
O401 Na1 O301 96.36(17)
O401 Na1 O302 119.63(19)
O401 Na1 O303 94.1(2)
O401 Na1 O304 108.35(17)
O401 Na1 O305 101.60(19)
O401 Na1 O601 119.0(4)
O401 Na1 O602 107.6(3)
O401 Na1 O603 118.1(4)
O401 Na1 O604 111.7(5)
O401 Na1 O605 94.1(4)
O401 Na1 H40A 18.3(16)
O401 Na1 O704 84.6(9)
O704 Na1 O601 131.9(8)
O704 Na1 O605 72.0(8)
O704 Na1 H40A 96.3(19)
Na1 O401 H40A 110(5)
Na1 O401 H40B 124(5)
H40A O401 H40B 116(7)
C106 C101 C102 117.6(4)
C107 C101 C102 120.8(4)
C107 C101 C106 121.5(4)
C101 C102 H102 119.4
C103 C102 C101 121.3(4)
C103 C102 H102 119.4
C102 C103 H103 119.5
C102 C103 C104 121.0(4)
C104 C103 H103 119.5
C105 C104 C103 117.9(4)
C108 C104 C103 121.4(4)
C108 C104 C105 120.7(4)
C104 C105 H105 119.5
C106 C105 C104 121.0(4)
C106 C105 H105 119.5
C101 C106 H106 119.4
C105 C106 C101 121.2(4)
C105 C106 H106 119.4
C101 C107 C109 122.5(4)
C101 C107 C110 121.6(4)
C110 C107 C109 115.8(4)
C104 C108 C111 122.2(4)
C104 C108 C112 122.4(4)
C112 C108 C111 115.4(4)
N101 C109 C107 178.8(5)
N102 C110 C107 179.0(6)
N103 C111 C108 178.6(5)
N104 C112 C108 179.0(5)
C206 C201 C202 117.5(4)
C207 C201 C202 120.7(4)
C207 C201 C206 121.8(4)
C201 C202 H202 119.4
C203 C202 C201 121.3(4)
C203 C202 H202 119.4
C202 C203 H203 119.5
C202 C203 C204 121.0(4)
C204 C203 H203 119.5
C205 C204 C203 117.8(4)
C208 C204 C203 121.2(4)
C208 C204 C205 121.0(4)
C204 C205 H205 119.5
C206 C205 C204 121.1(4)
C206 C205 H205 119.5
C201 C206 H206 119.3
C205 C206 C201 121.3(4)
C205 C206 H206 119.3
C201 C207 C209 122.2(4)
C201 C207 C210 121.6(4)
C209 C207 C210 116.1(4)
C204 C208 C211 122.6(4)
C204 C208 C212 121.8(4)
C212 C208 C211 115.6(4)
N201 C209 C207 178.6(5)
N202 C210 C207 179.4(6)
N203 C211 C208 178.0(5)
N204 C212 C208 179.3(5)
C607 O704 Na1 107.4(18)
C607 O704 C706 115(4)
C706 O704 Na1 116(3)
C605 C706 H70A 112.3
C605 C706 H70B 112.3
O704 C706 C605 97(3)
O704 C706 H70A 112.3
O704 C706 H70B 112.3
H70A C706 H70B 109.9

loop_
_geom_bond_atom_site_label_1
_geom_bond_atom_site_label_2
_geom_bond_distance
C301 H30A 0.9900
C301 H30B 0.9900
C301 C302 1.505(10)
C301 O301 1.425(8)
C302 H30C 0.9900
C302 H30D 0.9900
C302 O302 1.430(8)
C303 H30E 0.9900
C303 H30F 0.9900
C303 C304 1.507(11)
C303 O302 1.429(8)
C304 H30G 0.9900
C304 H30H 0.9900
C304 O303 1.429(9)
C305 H30I 0.9900
C305 H30J 0.9900
C305 C306 1.503(12)
C305 O303 1.417(9)
C306 H30K 0.9900
C306 H30L 0.9900
C306 O304 1.438(8)
C307 H30M 0.9900
C307 H30N 0.9900
C307 C308 1.516(13)
C307 O304 1.417(10)
C308 H30O 0.9900
C308 H30P 0.9900
C308 O305 1.415(9)
C309 H30Q 0.9900
C309 H30R 0.9900
C309 C310 1.507(11)
C309 O305 1.416(9)
C310 H31A 0.9900
C310 H31B 0.9900
C310 O301 1.430(9)
O301 Na1 2.387(4)
O302 Na1 2.396(5)
O303 Na1 2.380(5)
O304 Na1 2.374(5)
O305 Na1 2.286(5)
C601 H60A 0.9900
C601 H60B 0.9900
C601 C602 1.504(15)
C601 O601 1.418(14)
C602 H60C 0.9900
C602 H60D 0.9900
C602 O602 1.434(13)
C603 H60E 0.9900
C603 H60F 0.9900
C603 C604 1.505(16)
C603 O602 1.432(14)
C604 H60G 0.9900
C604 H60H 0.9900
C604 O603 1.425(14)
C605 H60I 0.9900
C605 H60J 0.9900
C605 H60K 0.9900
C605 H60L 0.9900
C605 C606 1.503(18)
C605 O603 1.402(14)
C605 C706 1.50(4)
C606 H60M 0.9900
C606 H60N 0.9900
C606 O604 1.432(15)
C607 H60O 0.9900
C607 H60P 0.9900
C607 H60Q 0.9900
C607 H60R 0.9900
C607 C608 1.513(17)
C607 O604 1.419(15)
C607 O704 1.37(3)
C608 H60S 0.9900
C608 H60T 0.9900
C608 O605 1.415(14)
C609 H60U 0.9900
C609 H60V 0.9900
C609 C610 1.510(16)
C609 O605 1.419(14)
C610 H61A 0.9900
C610 H61B 0.9900
C610 O601 1.430(13)
O601 Na1 2.628(16)
O602 Na1 2.237(12)
O603 Na1 2.284(13)
O604 Na1 2.571(18)
O605 Na1 2.537(14)
Na1 O401 2.230(5)
Na1 H40A 2.68(8)
Na1 O704 2.47(3)
O401 H40A 0.90(8)
O401 H40B 0.85(8)
C101 C102 1.440(6)
C101 C106 1.435(5)
C101 C107 1.393(6)
C102 H102 0.9500
C102 C103 1.347(6)
C103 H103 0.9500
C103 C104 1.436(5)
C104 C105 1.435(6)
C104 C108 1.390(6)
C105 H105 0.9500
C105 C106 1.351(6)
C106 H106 0.9500
C107 C109 1.433(6)
C107 C110 1.426(6)
C108 C111 1.437(6)
C108 C112 1.431(6)
C109 N101 1.146(5)
C110 N102 1.143(6)
C111 N103 1.152(5)
C112 N104 1.146(5)
C201 C202 1.434(6)
C201 C206 1.432(5)
C201 C207 1.390(6)
C202 H202 0.9500
C202 C203 1.348(6)
C203 H203 0.9500
C203 C204 1.435(5)
C204 C205 1.432(6)
C204 C208 1.398(6)
C205 H205 0.9500
C205 C206 1.350(6)
C206 H206 0.9500
C207 C209 1.423(6)
C207 C210 1.432(6)
C208 C211 1.434(6)
C208 C212 1.427(6)
C209 N201 1.148(5)
C210 N202 1.144(6)
C211 N203 1.148(5)
C212 N204 1.142(6)
O704 C706 1.43(4)
C706 H70A 0.9900
C706 H70B 0.9900

loop_
_geom_torsion_atom_site_label_1
_geom_torsion_atom_site_label_2
_geom_torsion_atom_site_label_3
_geom_torsion_atom_site_label_4
_geom_torsion
C301 C302 O302 C303 -165.6(7)
C301 C302 O302 Na1 -44.9(7)
C302 C301 O301 C310 -174.1(6)
C302 C301 O301 Na1 -50.6(7)
C303 C304 O303 C305 162.9(7)
C303 C304 O303 Na1 30.7(8)
C304 C303 O302 C302 -178.0(7)
C304 C303 O302 Na1 59.2(9)
C305 C306 O304 C307 -178.7(7)
C305 C306 O304 Na1 -64.5(6)
C306 C305 O303 C304 -165.3(7)
C306 C305 O303 Na1 -31.9(9)
C307 C308 O305 C309 165.9(8)
C307 C308 O305 Na1 35.6(10)
C308 C307 O304 C306 171.3(7)
C308 C307 O304 Na1 57.8(8)
C309 C310 O301 C301 89.9(8)
C309 C310 O301 Na1 -33.8(7)
C310 C309 O305 C308 177.7(7)
C310 C309 O305 Na1 -50.2(7)
O301 C301 C302 O302 64.8(8)
O302 C303 C304 O303 -60.2(10)
O303 C305 C306 O304 65.8(9)
O304 C307 C308 O305 -63.7(11)
O305 C309 C310 O301 57.0(9)
C601 C602 O602 C603 166(2)
C601 C602 O602 Na1 29(3)
C602 C601 O601 C610 171.5(18)
C602 C601 O601 Na1 58.4(19)
C603 C604 O603 C605 -173(2)
C603 C604 O603 Na1 -65(2)
C604 C603 O602 C602 -166(2)
C604 C603 O602 Na1 -26(3)
C605 C606 O604 C607 -116(3)
C605 C606 O604 Na1 -4(3)
C606 C605 O603 C604 179(3)
C606 C605 O603 Na1 72(2)
C607 C608 O605 C609 160(3)
C607 C608 O605 Na1 23(3)
C607 O704 C706 C605 151(4)
C608 C607 O604 C606 -171(2)
C608 C607 O604 Na1 73.6(19)
C608 C607 O704 Na1 2(4)
C608 C607 O704 C706 -129(6)
C609 C610 O601 C601 -168(2)
C609 C610 O601 Na1 -58.9(17)
C610 C609 O605 C608 -170(2)
C610 C609 O605 Na1 -35(3)
O601 C601 C602 O602 -63(3)
O602 C603 C604 O603 64(3)
O603 C605 C606 O604 -44(4)
O603 C605 C706 O704 -59(9)
O604 C607 C608 O605 -67(3)
O605 C609 C610 O601 64(3)
Na1 O704 C706 C605 25(8)
C101 C102 C103 C104 0.3(6)
C102 C101 C106 C105 0.8(6)
C102 C101 C107 C109 -1.3(6)
C102 C101 C107 C110 -176.2(4)
C102 C103 C104 C105 0.6(5)
C102 C103 C104 C108 -179.8(4)
C103 C104 C105 C106 -0.8(6)
C103 C104 C108 C111 -179.7(4)
C103 C104 C108 C112 0.7(6)
C104 C105 C106 C101 0.1(6)
C105 C104 C108 C111 -0.1(6)
C105 C104 C108 C112 -179.7(4)
C106 C101 C102 C103 -0.9(6)
C106 C101 C107 C109 176.9(4)
C106 C101 C107 C110 2.0(6)
C107 C101 C102 C103 177.3(4)
C107 C101 C106 C105 -177.4(4)
C108 C104 C105 C106 179.6(4)
C201 C202 C203 C204 0.5(6)
C202 C201 C206 C205 1.2(6)
C202 C201 C207 C209 1.1(6)
C202 C201 C207 C210 177.7(4)
C202 C203 C204 C205 -0.3(6)
C202 C203 C204 C208 -179.7(4)
C203 C204 C205 C206 0.6(6)
C203 C204 C208 C211 179.0(4)
C203 C204 C208 C212 -1.9(6)
C204 C205 C206 C201 -1.0(6)
C205 C204 C208 C211 -0.4(6)
C205 C204 C208 C212 178.8(4)
C206 C201 C202 C203 -0.9(6)
C206 C201 C207 C209 -176.2(4)
C206 C201 C207 C210 0.3(6)
C207 C201 C202 C203 -178.3(4)
C207 C201 C206 C205 178.5(4)
C208 C204 C205 C206 180.0(4)
O704 C607 C608 O605 -18(5)
C706 C605 O603 C604 164(5)
C706 C605 O603 Na1 57(5)

loop_
_twin_individual_id
_twin_individual_mass_fraction_refined
_oxdiff_twin_reflns_isolated
_oxdiff_twin_reflns_overlapped
_twin_individual_twin_lattice_type
_twin_individual_twin_matrix_11
_twin_individual_twin_matrix_12
_twin_individual_twin_matrix_13
_twin_individual_twin_matrix_21
_twin_individual_twin_matrix_22
_twin_individual_twin_matrix_23
_twin_individual_twin_matrix_31
_twin_individual_twin_matrix_32
_twin_individual_twin_matrix_33
1 0.8002 7428 14542 ref 1.0000 0.0000 0.0000 0.0000 1.0000 0.0000 0.0000 0.0000 1.0000
2 0.1998 7422 14542 nmt -1.0004 0.0006 0.0000 -0.0005 -1.0002 -0.0001 0.3046 0.6229 1.0001
